data_7012784
loop_
_publ_author_name
'Michael J. Hudson'
'Michael G. B. Drew'
'Mark R. StJ. Foreman'
'Cl\'ement Hill'
'Nathalie Huet'
'Charles Madic'
'Tristan G. A. Youngs'

_publ_section_title
;
 The coordination chemistry of 1,2,4-triazinyl bipyridines with
 lanthanide(III) elements -- implications for the partitioning of
 americium(III)
;
_journal_issue 9
_journal_name_full 'Dalton Trans.'
_journal_page_first 1675
_journal_page_last 1685
_journal_paper_doi 10.1039/b301178j
_journal_year 2003
_chemical_formula_sum 'C30 H30 La2 N16 O20'
_chemical_formula_weight 1212.52
_chemical_name_systematic
; 
? 
;
_space_group_IT_number 2
_symmetry_cell_setting triclinic
_symmetry_space_group_name_Hall '-P 1'
_symmetry_space_group_name_H-M 'P -1'
_atom_sites_solution_hydrogens geom
_atom_sites_solution_primary direct
_atom_sites_solution_secondary difmap
_audit_creation_method SHELXL-97
_cell_angle_alpha 92.127(10)
_cell_angle_beta 101.892(10)
_cell_angle_gamma 100.306(10)
_cell_formula_units_Z 1
_cell_length_a 8.126(14)
_cell_length_b 9.638(17)
_cell_length_c 14.08(2)
_cell_measurement_temperature 293(2)
_cell_volume 1059(3)
_computing_cell_refinement XDS
_computing_data_collection 'XDS (Kabsch, 1991)'
_computing_data_reduction XDS
_computing_molecular_graphics PLATON(Spek,1994)
_computing_structure_refinement 'SHELXL-93 (Sheldrick, 1993)'
_computing_structure_solution 'SHELXS-86 (Sheldrick, 1990)'
_diffrn_ambient_temperature 293(2)
_diffrn_measurement_device 'Marresearch Image Plate'
_diffrn_measurement_method '95 frames at 2^o intervals, counting time 2 min.'
_diffrn_radiation_monochromator graphite
_diffrn_radiation_source 'fine-focus sealed tube'
_diffrn_radiation_type MoK\a
_diffrn_radiation_wavelength 0.71073
_diffrn_reflns_av_R_equivalents 0.0000
_diffrn_reflns_av_sigmaI/netI 0.0220
_diffrn_reflns_limit_h_max 9
_diffrn_reflns_limit_h_min 0
_diffrn_reflns_limit_k_max 11
_diffrn_reflns_limit_k_min -11
_diffrn_reflns_limit_l_max 16
_diffrn_reflns_limit_l_min -17
_diffrn_reflns_number 3527
_diffrn_reflns_theta_max 26.03
_diffrn_reflns_theta_min 2.52
_exptl_absorpt_coefficient_mu 2.090
_exptl_absorpt_correction_T_max 1.000
_exptl_absorpt_correction_T_min 0.573
_exptl_absorpt_correction_type DIFABS
_exptl_crystal_colour 'pale orange'
_exptl_crystal_density_diffrn 1.902
_exptl_crystal_density_method 'not measured'
_exptl_crystal_description parallelopiped
_exptl_crystal_F_000 596
_exptl_crystal_size_max 0.20
_exptl_crystal_size_mid 0.20
_exptl_crystal_size_min 0.10
_refine_diff_density_max 0.816
_refine_diff_density_min -0.954
_refine_diff_density_rms 0.104
_refine_ls_extinction_method none
_refine_ls_goodness_of_fit_ref 1.047
_refine_ls_hydrogen_treatment mixed
_refine_ls_matrix_type full
_refine_ls_number_parameters 309
_refine_ls_number_reflns 3527
_refine_ls_number_restraints 0
_refine_ls_restrained_S_all 1.047
_refine_ls_R_factor_all 0.0350
_refine_ls_R_factor_gt 0.0297
_refine_ls_shift/su_max 0.001
_refine_ls_shift/su_mean 0.000
_refine_ls_structure_factor_coef Fsqd
_refine_ls_weighting_details 'w=1/[\s^2^(Fo^2^)+(0.0340P)^2^+4.4529P] where P=(Fo^2^+2Fc^2^)/3'
_refine_ls_weighting_scheme calc
_refine_ls_wR_factor_gt 0.0777
_refine_ls_wR_factor_ref 0.0806
_reflns_number_gt 3244
_reflns_number_total 3527
_reflns_threshold_expression >2sigma(I)
_cod_data_source_file b301178j.txt
_cod_data_source_block 1_b
_cod_depositor_comments
;
The following automatic conversions were performed:

'_refine_ls_weighting_scheme' value 'calc
w=1/[\s^2^(Fo^2^)+(0.0340P)^2^+4.4529P] where P=(Fo^2^+2Fc^2^)/3' was
changed to 'calc'. New tag '_refine_ls_weighting_details' was
created. The value of the new tag was set to
'w=1/[\s^2^(Fo^2^)+(0.0340P)^2^+4.4529P] where P=(Fo^2^+2Fc^2^)/3'.

Automatic conversion script
Id: cif_fix_values 3143 2015-03-26 13:38:13Z robertas 
;
_cod_original_sg_symbol_H-M P-1
_cod_database_code 7012784

loop_
_symmetry_equiv_pos_as_xyz
'x, y, z'
'-x, -y, -z'

loop_
_atom_site_label
_atom_site_type_symbol
_atom_site_fract_x
_atom_site_fract_y
_atom_site_fract_z
_atom_site_U_iso_or_equiv
_atom_site_adp_type
_atom_site_occupancy
_atom_site_calc_flag
_atom_site_refinement_flags
_atom_site_disorder_assembly
_atom_site_disorder_group
La1 La 0.58217(3) 0.95285(3) 0.659201(16) 0.02317(10) Uani 1 d . . .
N63 N 0.5777(6) 1.2688(4) 0.5162(3) 0.0346(9) Uani 1 d . . .
O64 O 0.6332(7) 1.3563(4) 0.5837(3) 0.0659(14) Uani 1 d . . .
O62 O 0.5443(4) 1.1356(3) 0.5291(2) 0.0299(7) Uani 1 d . . .
O61 O 0.5460(5) 1.2996(4) 0.4298(2) 0.0403(8) Uani 1 d . . .
O51 O 0.7952(5) 1.1893(4) 0.7191(3) 0.0448(9) Uani 1 d . . .
O52 O 0.9319(6) 1.0246(5) 0.7629(3) 0.0536(10) Uani 1 d . . .
N53 N 0.9230(5) 1.1525(5) 0.7706(3) 0.0331(9) Uani 1 d . . .
O54 O 1.0268(6) 1.2390(5) 0.8285(3) 0.0624(12) Uani 1 d . . .
O41 O 0.3373(4) 0.8193(4) 0.7346(2) 0.0384(8) Uani 1 d . . .
O42 O 0.2385(5) 0.9043(4) 0.6000(3) 0.0435(9) Uani 1 d . . .
N43 N 0.2098(5) 0.8308(5) 0.6694(3) 0.0351(9) Uani 1 d . . .
O44 O 0.0654(5) 0.7752(6) 0.6744(4) 0.0657(13) Uani 1 d . . .
N31 N 0.4378(5) 1.1489(4) 0.7318(3) 0.0332(9) Uani 1 d . . .
N36 N 0.3326(6) 1.2144(5) 0.6697(3) 0.0402(10) Uani 1 d . . .
C35 C 0.2912(7) 1.3316(6) 0.7038(4) 0.0409(12) Uani 1 d . . .
C34 C 0.3549(7) 1.3844(6) 0.8016(4) 0.0416(13) Uani 1 d . . .
N33 N 0.4539(6) 1.3169(5) 0.8621(3) 0.0392(10) Uani 1 d . . .
C32 C 0.4908(6) 1.1989(5) 0.8233(3) 0.0317(10) Uani 1 d . . .
C26 C 0.6005(6) 1.1195(5) 0.8908(3) 0.0320(10) Uani 1 d . . .
C25 C 0.6595(7) 1.1679(6) 0.9880(4) 0.0425(13) Uani 1 d . . .
H25 H 0.6342 1.2511 1.0118 0.051 Uiso 1 calc R . .
C24 C 0.7567(7) 1.0894(6) 1.0485(4) 0.0431(13) Uani 1 d . . .
H24 H 0.8016 1.1209 1.1134 0.052 Uiso 1 calc R . .
C23 C 0.7863(6) 0.9649(6) 1.0120(3) 0.0359(11) Uani 1 d . . .
H23 H 0.8484 0.9093 1.0522 0.043 Uiso 1 calc R . .
C22 C 0.7222(6) 0.9226(5) 0.9137(3) 0.0275(9) Uani 1 d . . .
N21 N 0.6338(5) 0.9994(4) 0.8532(3) 0.0269(8) Uani 1 d . . .
N11 N 0.7033(5) 0.7615(4) 0.7731(3) 0.0286(8) Uani 1 d . . .
C12 C 0.7261(6) 0.6387(5) 0.7343(3) 0.0320(10) Uani 1 d . . .
H12 H 0.6957 0.6218 0.6670 0.038 Uiso 1 calc R . .
C16 C 0.7487(6) 0.7867(5) 0.8708(3) 0.0280(9) Uani 1 d . . .
C13 C 0.7914(7) 0.5363(6) 0.7874(4) 0.0399(12) Uani 1 d . . .
H13 H 0.8064 0.4535 0.7570 0.048 Uiso 1 calc R . .
C14 C 0.8333(8) 0.5610(6) 0.8867(4) 0.0468(14) Uani 1 d . . .
H14 H 0.8743 0.4930 0.9252 0.056 Uiso 1 calc R . .
C15 C 0.8150(8) 0.6857(6) 0.9292(4) 0.0448(13) Uani 1 d . . .
H15 H 0.8462 0.7036 0.9965 0.054 Uiso 1 calc R . .
C350 C 0.1739(9) 1.3994(8) 0.6323(5) 0.0648(19) Uani 1 d . . .
H35A H 0.1501 1.3483 0.5697 0.078 Uiso 1 calc R . .
H35B H 0.2273 1.4955 0.6277 0.078 Uiso 1 calc R . .
H35C H 0.0688 1.3982 0.6536 0.078 Uiso 1 calc R . .
C300 C 0.3159(9) 1.5162(6) 0.8426(5) 0.0578(17) Uani 1 d . . .
H30A H 0.3656 1.5297 0.9110 0.069 Uiso 1 calc R . .
H30B H 0.1940 1.5085 0.8324 0.069 Uiso 1 calc R . .
H30C H 0.3628 1.5953 0.8106 0.069 Uiso 1 calc R . .
O100 O 0.8013(5) 0.8955(5) 0.5636(3) 0.0524(11) Uani 1 d . . .

loop_
_atom_site_aniso_label
_atom_site_aniso_U_11
_atom_site_aniso_U_22
_atom_site_aniso_U_33
_atom_site_aniso_U_23
_atom_site_aniso_U_13
_atom_site_aniso_U_12
La1 0.02425(15) 0.02300(16) 0.02225(13) 0.00153(9) 0.00484(9) 0.00473(11)
N63 0.043(2) 0.028(2) 0.030(2) -0.0020(16) -0.0009(17) 0.009(2)
O64 0.104(4) 0.037(2) 0.040(2) -0.0098(17) -0.013(2) 0.006(3)
O62 0.0385(18) 0.0235(18) 0.0274(15) 0.0027(12) 0.0045(13) 0.0085(15)
O61 0.055(2) 0.0289(19) 0.0318(18) 0.0065(14) -0.0006(15) 0.0041(18)
O51 0.0342(19) 0.044(2) 0.048(2) 0.0085(16) -0.0067(16) 0.0021(18)
O52 0.061(3) 0.047(3) 0.058(2) 0.0087(19) 0.016(2) 0.020(2)
N53 0.027(2) 0.037(3) 0.031(2) 0.0060(17) 0.0062(16) -0.0029(19)
O54 0.053(2) 0.056(3) 0.056(3) 0.005(2) -0.012(2) -0.020(2)
O41 0.0316(18) 0.047(2) 0.0367(18) 0.0120(15) 0.0057(14) 0.0068(17)
O42 0.038(2) 0.050(2) 0.042(2) 0.0120(17) 0.0031(16) 0.0109(18)
N43 0.027(2) 0.031(2) 0.047(2) 0.0024(18) 0.0106(18) 0.0029(19)
O44 0.0240(19) 0.080(4) 0.094(3) 0.021(3) 0.018(2) 0.005(2)
N31 0.033(2) 0.032(2) 0.039(2) 0.0034(17) 0.0117(17) 0.0127(19)
N36 0.041(2) 0.042(3) 0.045(2) 0.0089(19) 0.0140(19) 0.022(2)
C35 0.039(3) 0.029(3) 0.065(3) 0.015(2) 0.028(3) 0.012(2)
C34 0.036(3) 0.027(3) 0.069(4) 0.004(2) 0.028(3) 0.002(2)
N33 0.037(2) 0.028(2) 0.056(3) -0.0023(19) 0.019(2) 0.005(2)
C32 0.031(2) 0.025(3) 0.042(3) -0.0012(19) 0.015(2) 0.007(2)
C26 0.033(2) 0.031(3) 0.033(2) -0.0020(19) 0.0143(19) 0.001(2)
C25 0.047(3) 0.041(3) 0.040(3) -0.013(2) 0.018(2) 0.002(3)
C24 0.046(3) 0.053(4) 0.026(2) -0.009(2) 0.007(2) 0.003(3)
C23 0.037(3) 0.038(3) 0.030(2) -0.001(2) 0.005(2) 0.005(2)
C22 0.025(2) 0.035(3) 0.022(2) 0.0040(17) 0.0068(16) 0.003(2)
N21 0.0254(18) 0.027(2) 0.0271(18) -0.0015(15) 0.0078(14) 0.0013(17)
N11 0.0257(19) 0.033(2) 0.0269(19) -0.0001(15) 0.0021(15) 0.0092(18)
C12 0.032(2) 0.028(3) 0.036(2) -0.0002(18) 0.0075(19) 0.006(2)
C16 0.022(2) 0.029(3) 0.032(2) 0.0056(18) 0.0041(17) 0.001(2)
C13 0.039(3) 0.029(3) 0.050(3) -0.001(2) 0.002(2) 0.011(2)
C14 0.051(3) 0.034(3) 0.051(3) 0.010(2) -0.005(3) 0.013(3)
C15 0.059(4) 0.041(3) 0.032(3) 0.006(2) -0.002(2) 0.015(3)
C350 0.072(5) 0.058(4) 0.080(5) 0.023(3) 0.025(4) 0.039(4)
C300 0.059(4) 0.028(3) 0.092(5) -0.003(3) 0.025(3) 0.013(3)
O100 0.039(2) 0.085(3) 0.043(2) 0.007(2) 0.0129(16) 0.031(2)

loop_
_atom_type_symbol
_atom_type_description
_atom_type_scat_dispersion_real
_atom_type_scat_dispersion_imag
_atom_type_scat_source
C C 0.0033 0.0016 'International Tables Vol C Tables 4.2.6.8 and 6.1.1.4'
H H 0.0000 0.0000 'International Tables Vol C Tables 4.2.6.8 and 6.1.1.4'
N N 0.0061 0.0033 'International Tables Vol C Tables 4.2.6.8 and 6.1.1.4'
O O 0.0106 0.0060 'International Tables Vol C Tables 4.2.6.8 and 6.1.1.4'
La La -0.2871 2.4523 'International Tables Vol C Tables 4.2.6.8 and 6.1.1.4'

loop_
_geom_angle_atom_site_label_1
_geom_angle_atom_site_label_2
_geom_angle_atom_site_label_3
_geom_angle
_geom_angle_site_symmetry_1
_geom_angle_site_symmetry_3
_geom_angle_publ_flag
O100 La1 O51 86.25(17) . . ?
O100 La1 O62 81.43(14) . . ?
O51 La1 O62 69.88(15) . . ?
O100 La1 O41 138.83(16) . . ?
O51 La1 O41 130.01(14) . . ?
O62 La1 O41 124.98(13) . . ?
O100 La1 O61 73.86(16) . 2_676 ?
O51 La1 O61 160.08(13) . 2_676 ?
O62 La1 O61 107.30(16) . 2_676 ?
O41 La1 O61 68.45(14) . 2_676 ?
O100 La1 N31 148.06(15) . . ?
O51 La1 N31 66.88(18) . . ?
O62 La1 N31 73.48(15) . . ?
O41 La1 N31 72.97(17) . . ?
O61 La1 N31 132.25(16) 2_676 . ?
O100 La1 N11 82.28(15) . . ?
O51 La1 N11 104.97(16) . . ?
O62 La1 N11 163.21(11) . . ?
O41 La1 N11 70.93(15) . . ?
O61 La1 N11 71.83(16) 2_676 . ?
N31 La1 N11 120.07(15) . . ?
O100 La1 O62 64.43(15) . 2_676 ?
O51 La1 O62 123.99(11) . 2_676 ?
O62 La1 O62 59.79(16) . 2_676 ?
O41 La1 O62 99.62(14) . 2_676 ?
O61 La1 O62 47.72(10) 2_676 2_676 ?
N31 La1 O62 116.06(12) . 2_676 ?
N11 La1 O62 115.89(14) . 2_676 ?
O100 La1 N21 126.43(13) . . ?
O51 La1 N21 69.44(12) . . ?
O62 La1 N21 127.72(14) . . ?
O41 La1 N21 65.65(13) . . ?
O61 La1 N21 121.84(12) 2_676 . ?
N31 La1 N21 61.14(12) . . ?
N11 La1 N21 60.88(14) . . ?
O62 La1 N21 165.27(12) 2_676 . ?
O100 La1 O42 127.75(15) . . ?
O51 La1 O42 129.52(13) . . ?
O62 La1 O42 79.02(11) . . ?
O41 La1 O42 47.88(13) . . ?
O61 La1 O42 66.78(12) 2_676 . ?
N31 La1 O42 66.68(15) . . ?
N11 La1 O42 114.60(13) . . ?
O62 La1 O42 63.80(11) 2_676 . ?
N21 La1 O42 103.55(11) . . ?
O100 La1 O52 65.10(17) . . ?
O51 La1 O52 45.70(12) . . ?
O62 La1 O52 106.17(13) . . ?
O41 La1 O52 123.07(15) . . ?
O61 La1 O52 121.17(12) 2_676 . ?
N31 La1 O52 103.04(15) . . ?
N11 La1 O52 62.78(14) . . ?
O62 La1 O52 129.06(11) 2_676 . ?
N21 La1 O52 63.83(12) . . ?
O42 La1 O52 167.11(12) . . ?
O64 N63 O61 122.9(5) . . ?
O64 N63 O62 121.6(4) . . ?
O61 N63 O62 115.5(4) . . ?
N63 O62 La1 143.1(3) . . ?
N63 O62 La1 96.4(2) . 2_676 ?
La1 O62 La1 120.21(16) . 2_676 ?
N63 O61 La1 100.4(3) . 2_676 ?
N53 O51 La1 104.2(3) . . ?
N53 O52 La1 91.2(3) . . ?
O54 N53 O52 123.1(5) . . ?
O54 N53 O51 119.8(5) . . ?
O52 N53 O51 117.0(4) . . ?
N43 O41 La1 99.6(3) . . ?
N43 O42 La1 95.3(3) . . ?
O44 N43 O41 121.1(5) . . ?
O44 N43 O42 121.9(4) . . ?
O41 N43 O42 117.1(4) . . ?
C32 N31 N36 119.6(4) . . ?
C32 N31 La1 120.6(3) . . ?
N36 N31 La1 118.7(3) . . ?
C35 N36 N31 117.9(5) . . ?
N36 C35 C34 120.9(5) . . ?
N36 C35 C350 115.7(5) . . ?
C34 C35 C350 123.4(5) . . ?
N33 C34 C35 120.5(5) . . ?
N33 C34 C300 116.5(5) . . ?
C35 C34 C300 123.0(5) . . ?
C34 N33 C32 115.8(5) . . ?
N31 C32 N33 125.3(5) . . ?
N31 C32 C26 118.0(4) . . ?
N33 C32 C26 116.7(4) . . ?
N21 C26 C25 122.9(5) . . ?
N21 C26 C32 117.0(4) . . ?
C25 C26 C32 120.1(5) . . ?
C24 C25 C26 118.3(5) . . ?
C23 C24 C25 119.4(5) . . ?
C24 C23 C22 119.1(5) . . ?
N21 C22 C23 122.5(4) . . ?
N21 C22 C16 116.4(4) . . ?
C23 C22 C16 121.1(4) . . ?
C22 N21 C26 117.8(4) . . ?
C22 N21 La1 121.7(3) . . ?
C26 N21 La1 119.2(3) . . ?
C12 N11 C16 117.8(4) . . ?
C12 N11 La1 120.8(3) . . ?
C16 N11 La1 121.4(3) . . ?
N11 C12 C13 124.5(5) . . ?
N11 C16 C15 120.5(4) . . ?
N11 C16 C22 117.7(4) . . ?
C15 C16 C22 121.8(4) . . ?
C14 C13 C12 117.4(5) . . ?
C15 C14 C13 120.0(5) . . ?
C14 C15 C16 119.8(5) . . ?

loop_
_geom_bond_atom_site_label_1
_geom_bond_atom_site_label_2
_geom_bond_distance
_geom_bond_site_symmetry_2
_geom_bond_publ_flag
La1 O100 2.564(5) . ?
La1 O51 2.597(5) . ?
La1 O62 2.599(4) . ?
La1 O41 2.607(5) . ?
La1 O61 2.627(5) 2_676 ?
La1 N31 2.672(5) . ?
La1 N11 2.676(5) . ?
La1 O62 2.685(5) 2_676 ?
La1 N21 2.685(6) . ?
La1 O42 2.694(6) . ?
La1 O52 2.863(6) . ?
N63 O64 1.201(6) . ?
N63 O61 1.250(5) . ?
N63 O62 1.292(6) . ?
O62 La1 2.685(5) 2_676 ?
O61 La1 2.627(5) 2_676 ?
O51 N53 1.253(5) . ?
O52 N53 1.250(6) . ?
N53 O54 1.219(6) . ?
O41 N43 1.259(5) . ?
O42 N43 1.264(6) . ?
N43 O44 1.217(6) . ?
N31 C32 1.316(6) . ?
N31 N36 1.348(6) . ?
N36 C35 1.334(7) . ?
C35 C34 1.409(9) . ?
C35 C350 1.492(8) . ?
C34 N33 1.319(7) . ?
C34 C300 1.487(7) . ?
N33 C32 1.351(6) . ?
C32 C26 1.494(7) . ?
C26 N21 1.349(6) . ?
C26 C25 1.387(7) . ?
C25 C24 1.381(8) . ?
C24 C23 1.367(8) . ?
C23 C22 1.393(7) . ?
C22 N21 1.332(6) . ?
C22 C16 1.491(7) . ?
N11 C12 1.344(6) . ?
N11 C16 1.349(6) . ?
C12 C13 1.376(7) . ?
C16 C15 1.407(7) . ?
C13 C14 1.371(8) . ?
C14 C15 1.368(8) . ?
